data_7159994
loop_
_publ_author_name
'Das, Sukanya'
'Datta, Tanmoy'
'Sk, Md Abbasuddin'
'Roy, Brindaban'
'Nandi, Raj K.'

_publ_section_title
;
 Isoxazole group directed Rh(III)-catalyzed alkynylation using TIPS-EBX.
;
_journal_issue 34
_journal_name_full 'Organic &amp; biomolecular chemistry'
_journal_page_first 6922
_journal_page_last 6927
_journal_paper_doi 10.1039/d4ob00797b
_journal_volume 22
_journal_year 2024
_chemical_formula_moiety 'C38 H53 N O Si2'
_chemical_formula_sum 'C38 H53 N O Si2'
_chemical_formula_weight 595.99
_space_group_crystal_system monoclinic
_space_group_IT_number 14
_space_group_name_Hall '-P 2yn'
_space_group_name_H-M_alt 'P 1 21/n 1'
_atom_sites_solution_hydrogens geom
_audit_creation_method SHELXL-2018/3
_audit_update_record
;
2024-03-13 deposited with the CCDC.	2024-06-18 downloaded from the CCDC.
;
_cell_angle_alpha 90
_cell_angle_beta 111.124(5)
_cell_angle_gamma 90
_cell_formula_units_Z 4
_cell_length_a 17.157(4)
_cell_length_b 13.818(3)
_cell_length_c 17.350(3)
_cell_measurement_reflns_used 8150
_cell_measurement_temperature 299(2)
_cell_measurement_theta_max 19.035
_cell_measurement_theta_min 1.938
_cell_volume 3836.9(14)
_computing_cell_refinement 'SAINT (Bruker, 2008)'
_computing_data_collection 'APEX2 (Bruker, 2008)'
_computing_data_reduction 'SAINT (Bruker, 2008)'
_computing_molecular_graphics 'PLATON (Spek, 2009) and ORTEP (Farrugia, 1997)'
_computing_publication_material 'SHELXL-2018/3 (Sheldrick, 2015)'
_computing_structure_refinement 'SHELXL-2018/3 (Sheldrick, 2018)'
_computing_structure_solution 'SHELXT 2018/2 (Sheldrick, 2018)'
_diffrn_ambient_temperature 299(2)
_diffrn_measured_fraction_theta_full 0.876
_diffrn_measured_fraction_theta_max 0.876
_diffrn_measurement_device_type 'Bruker APEX-II CCD'
_diffrn_measurement_method '\w scan'
_diffrn_radiation_type MoK\a
_diffrn_radiation_wavelength 0.71073
_diffrn_reflns_av_R_equivalents 0.0692
_diffrn_reflns_av_unetI/netI 0.0708
_diffrn_reflns_Laue_measured_fraction_full 0.876
_diffrn_reflns_Laue_measured_fraction_max 0.876
_diffrn_reflns_limit_h_max 15
_diffrn_reflns_limit_h_min -13
_diffrn_reflns_limit_k_max 12
_diffrn_reflns_limit_k_min -12
_diffrn_reflns_limit_l_max 14
_diffrn_reflns_limit_l_min -14
_diffrn_reflns_number 8150
_diffrn_reflns_point_group_measured_fraction_full 0.876
_diffrn_reflns_point_group_measured_fraction_max 0.876
_diffrn_reflns_theta_full 19.035
_diffrn_reflns_theta_max 19.035
_diffrn_reflns_theta_min 1.938
_exptl_absorpt_coefficient_mu 0.119
_exptl_absorpt_correction_T_max 0.991
_exptl_absorpt_correction_T_min 0.983
_exptl_absorpt_correction_type multi-scan
_exptl_absorpt_process_details '(SADABS; Bruker, 2008)'
_exptl_crystal_colour Colorless
_exptl_crystal_density_diffrn 1.032
_exptl_crystal_description Needle
_exptl_crystal_F_000 1296
_exptl_crystal_size_max 0.16
_exptl_crystal_size_mid 0.12
_exptl_crystal_size_min 0.08
_refine_diff_density_max 0.292
_refine_diff_density_min -0.269
_refine_diff_density_rms 0.043
_refine_ls_extinction_method none
_refine_ls_goodness_of_fit_ref 1.060
_refine_ls_hydrogen_treatment constr
_refine_ls_matrix_type full
_refine_ls_number_parameters 379
_refine_ls_number_reflns 2713
_refine_ls_number_restraints 12
_refine_ls_restrained_S_all 1.087
_refine_ls_R_factor_all 0.1276
_refine_ls_R_factor_gt 0.0817
_refine_ls_shift/su_max 0.000
_refine_ls_shift/su_mean 0.000
_refine_ls_structure_factor_coef Fsqd
_refine_ls_weighting_details 'w=1/[\s^2^(Fo^2^)+(0.0591P)^2^+10.6351P] where P=(Fo^2^+2Fc^2^)/3'
_refine_ls_weighting_scheme calc
_refine_ls_wR_factor_gt 0.1752
_refine_ls_wR_factor_ref 0.2086
_reflns_Friedel_coverage 0.000
_reflns_number_gt 1806
_reflns_number_total 2713
_reflns_threshold_expression 'I > 2\s(I)'
_cod_data_source_file d4ob00797b2.cif
_cod_data_source_block shelx
_cod_depositor_comments 'Adding full bibliography for 7159994.cif.'
_cod_original_cell_volume 3836.8(13)
_cod_original_sg_symbol_H-M 'P 21/n'
_cod_database_code 7159994
_shelx_shelxl_version_number 2018/3
_shelx_space_group_comment
;
The symmetry employed for this shelxl refinement is uniquely defined
by the following loop, which should always be used as a source of
symmetry information in preference to the above space-group names.
They are only intended as comments.
;

loop_
_space_group_symop_operation_xyz
'x, y, z'
'-x+1/2, y+1/2, -z+1/2'
'-x, -y, -z'
'x-1/2, -y-1/2, z-1/2'

loop_
_atom_site_label
_atom_site_type_symbol
_atom_site_fract_x
_atom_site_fract_y
_atom_site_fract_z
_atom_site_U_iso_or_equiv
_atom_site_adp_type
_atom_site_occupancy
_atom_site_site_symmetry_order
_atom_site_calc_flag
_atom_site_refinement_flags_posn
_atom_site_refinement_flags_adp
_atom_site_refinement_flags_occupancy
_atom_site_disorder_assembly
_atom_site_disorder_group
C1 C 0.5945(6) 0.5209(6) 0.1331(6) 0.060(2) Uani 1 1 d . . . . .
C2 C 0.5544(6) 0.5916(7) 0.0757(6) 0.071(3) Uani 1 1 d . . . . .
H2 H 0.582011 0.618908 0.043617 0.086 Uiso 1 1 calc R U . . .
C3 C 0.4742(7) 0.6226(6) 0.0649(6) 0.068(3) Uani 1 1 d . . . . .
C4 C 0.4362(5) 0.5794(7) 0.1143(7) 0.071(3) Uani 1 1 d . . . . .
H4 H 0.382498 0.598914 0.108661 0.085 Uiso 1 1 calc R U . . .
C5 C 0.4747(7) 0.5087(7) 0.1716(6) 0.062(2) Uani 1 1 d . . . . .
C6 C 0.5560(6) 0.4782(6) 0.1830(5) 0.054(2) Uani 1 1 d . . . . .
C7 C 0.4315(5) 0.7007(6) 0.0041(5) 0.095(3) Uani 1 1 d . . . . .
H7A H 0.467398 0.721536 -0.024233 0.143 Uiso 1 1 calc R U . . .
H7B H 0.380326 0.675997 -0.035316 0.143 Uiso 1 1 calc R U . . .
H7C H 0.419388 0.754612 0.032880 0.143 Uiso 1 1 calc R U . . .
C8 C 0.6795(7) 0.4883(6) 0.1417(5) 0.066(3) Uani 1 1 d . . . . .
C9 C 0.7471(6) 0.4585(6) 0.1515(6) 0.076(3) Uani 1 1 d . . . . .
C10 C 0.8842(8) 0.4527(10) 0.0894(9) 0.155(6) Uani 1 1 d . . . . .
H10 H 0.888017 0.522842 0.098124 0.185 Uiso 1 1 calc R U . . .
C11 C 0.8232(11) 0.4425(12) 0.0059(9) 0.214(8) Uani 1 1 d . . . . .
H11A H 0.768923 0.460630 0.005135 0.322 Uiso 1 1 calc R U . . .
H11B H 0.838533 0.483799 -0.030893 0.322 Uiso 1 1 calc R U . . .
H11C H 0.821973 0.376498 -0.011736 0.322 Uiso 1 1 calc R U . . .
C12 C 0.9704(10) 0.4251(12) 0.0936(12) 0.260(10) Uani 1 1 d . . . . .
H12A H 1.009070 0.432452 0.149218 0.390 Uiso 1 1 calc R U . . .
H12B H 0.970253 0.358886 0.076652 0.390 Uiso 1 1 calc R U . . .
H12C H 0.986813 0.466187 0.057495 0.390 Uiso 1 1 calc R U . . .
C13 C 0.8373(7) 0.2728(7) 0.1681(8) 0.135(5) Uani 1 1 d . . . . .
H13 H 0.806737 0.259815 0.109309 0.162 Uiso 1 1 calc R U . . .
C14 C 0.7838(8) 0.2319(8) 0.2082(9) 0.179(6) Uani 1 1 d . . . . .
H14A H 0.733643 0.269726 0.194459 0.269 Uiso 1 1 calc R U . . .
H14B H 0.769645 0.166529 0.189789 0.269 Uiso 1 1 calc R U . . .
H14C H 0.812661 0.232473 0.267018 0.269 Uiso 1 1 calc R U . . .
C15 C 0.9186(8) 0.2164(8) 0.1870(9) 0.182(6) Uani 1 1 d . . . . .
H15A H 0.951657 0.246171 0.159159 0.273 Uiso 1 1 calc R U . . .
H15B H 0.949153 0.216835 0.245520 0.273 Uiso 1 1 calc R U . . .
H15C H 0.906137 0.150891 0.168291 0.273 Uiso 1 1 calc R U . . .
C16 C 0.9103(9) 0.4472(11) 0.2868(9) 0.182(6) Uani 1 1 d . U . . .
H16 H 0.881420 0.418997 0.320873 0.218 Uiso 1 1 calc R U . . .
C17 C 0.9060(9) 0.5523(10) 0.2928(11) 0.270(11) Uani 1 1 d . . . . .
H17A H 0.848701 0.572630 0.270568 0.404 Uiso 1 1 calc R U . . .
H17B H 0.930283 0.571473 0.349645 0.404 Uiso 1 1 calc R U . . .
H17C H 0.936273 0.581942 0.261979 0.404 Uiso 1 1 calc R U . . .
C18 C 0.9919(14) 0.4168(15) 0.3182(13) 0.328(12) Uani 1 1 d . U . . .
H18A H 0.993873 0.347609 0.313905 0.491 Uiso 1 1 calc R U . . .
H18B H 1.022497 0.445917 0.287543 0.491 Uiso 1 1 calc R U . . .
H18C H 1.016507 0.435448 0.375209 0.491 Uiso 1 1 calc R U . . .
C19 C 0.4317(6) 0.4690(7) 0.2227(7) 0.076(3) Uani 1 1 d . . . . .
C20 C 0.3948(6) 0.4345(7) 0.2648(6) 0.087(3) Uani 1 1 d . . . . .
C21 C 0.2438(8) 0.3300(12) 0.2588(10) 0.191(7) Uani 1 1 d . . . . .
H21 H 0.264981 0.279328 0.232007 0.229 Uiso 1 1 calc R U . . .
C22 C 0.1944(8) 0.3803(15) 0.1893(10) 0.260(11) Uani 1 1 d . . . . .
H22A H 0.229303 0.417244 0.167751 0.391 Uiso 1 1 calc R U . . .
H22B H 0.161698 0.335337 0.148139 0.391 Uiso 1 1 calc R U . . .
H22C H 0.157824 0.423126 0.203880 0.391 Uiso 1 1 calc R U . . .
C23 C 0.1978(8) 0.2657(12) 0.3025(10) 0.234(8) Uani 1 1 d . . . . .
H23A H 0.238086 0.234566 0.349470 0.351 Uiso 1 1 calc R U . . .
H23B H 0.161492 0.305247 0.320312 0.351 Uiso 1 1 calc R U . . .
H23C H 0.165366 0.217458 0.264571 0.351 Uiso 1 1 calc R U . . .
C24 C 0.3397(12) 0.4755(12) 0.4047(10) 0.214(8) Uani 1 1 d . . . . .
H24 H 0.398244 0.492020 0.435596 0.256 Uiso 1 1 calc R U . . .
C25 C 0.3023(12) 0.5638(13) 0.3704(10) 0.271(11) Uani 1 1 d . . . . .
H25A H 0.325104 0.585364 0.330323 0.407 Uiso 1 1 calc R U . . .
H25B H 0.243072 0.554913 0.344103 0.407 Uiso 1 1 calc R U . . .
H25C H 0.313201 0.611369 0.413344 0.407 Uiso 1 1 calc R U . . .
C26 C 0.3074(15) 0.4332(13) 0.4710(11) 0.335(15) Uani 1 1 d . . . . .
H26A H 0.335576 0.373256 0.491592 0.502 Uiso 1 1 calc R U . . .
H26B H 0.318497 0.478304 0.515779 0.502 Uiso 1 1 calc R U . . .
H26C H 0.248368 0.421848 0.446539 0.502 Uiso 1 1 calc R U . . .
C27 C 0.4143(9) 0.2799(9) 0.3893(9) 0.139(5) Uani 1 1 d . . . . .
H27 H 0.388314 0.251159 0.425826 0.167 Uiso 1 1 calc R U . . .
C28 C 0.4208(9) 0.1990(10) 0.3292(10) 0.200(7) Uani 1 1 d . . . . .
H28A H 0.365687 0.177750 0.295670 0.301 Uiso 1 1 calc R U . . .
H28B H 0.448602 0.224151 0.294415 0.301 Uiso 1 1 calc R U . . .
H28C H 0.451958 0.145433 0.360605 0.301 Uiso 1 1 calc R U . . .
C29 C 0.5009(9) 0.3151(12) 0.4435(9) 0.212(8) Uani 1 1 d . . . . .
H29A H 0.495713 0.364815 0.480008 0.318 Uiso 1 1 calc R U . . .
H29B H 0.532486 0.262052 0.475358 0.318 Uiso 1 1 calc R U . . .
H29C H 0.529130 0.340771 0.409168 0.318 Uiso 1 1 calc R U . . .
C30 C 0.5998(6) 0.4076(7) 0.2467(6) 0.056(2) Uani 1 1 d . . . . .
C31 C 0.6698(6) 0.4249(7) 0.3175(7) 0.067(3) Uani 1 1 d . . . . .
H31 H 0.697478 0.483547 0.333797 0.081 Uiso 1 1 calc R U . . .
C32 C 0.6888(6) 0.3414(8) 0.3565(6) 0.059(2) Uani 1 1 d . . . . .
C33 C 0.7527(7) 0.3079(8) 0.4335(7) 0.070(3) Uani 1 1 d . . . . .
C34 C 0.8179(9) 0.3672(8) 0.4735(8) 0.104(3) Uani 1 1 d . . . . .
H34 H 0.820808 0.427947 0.451689 0.124 Uiso 1 1 calc R U . . .
C35 C 0.8801(8) 0.3388(11) 0.5463(10) 0.125(4) Uani 1 1 d . . . . .
H35 H 0.924820 0.379941 0.572094 0.150 Uiso 1 1 calc R U . . .
C36 C 0.8763(8) 0.2498(13) 0.5807(7) 0.106(4) Uani 1 1 d . . . . .
H36 H 0.917144 0.230837 0.630255 0.127 Uiso 1 1 calc R U . . .
C37 C 0.8121(9) 0.1914(9) 0.5410(9) 0.107(4) Uani 1 1 d . . . . .
H37 H 0.809383 0.130819 0.563209 0.128 Uiso 1 1 calc R U . . .
C38 C 0.7508(6) 0.2177(8) 0.4691(7) 0.089(3) Uani 1 1 d . . . . .
H38 H 0.707170 0.175187 0.443395 0.107 Uiso 1 1 calc R U . . .
N1 N 0.5770(4) 0.3181(6) 0.2425(5) 0.083(2) Uani 1 1 d . . . . .
O1 O 0.6339(4) 0.2731(4) 0.3131(5) 0.0816(19) Uani 1 1 d . . . . .
Si1 Si 0.85002(15) 0.40786(18) 0.17249(17) 0.0824(10) Uani 1 1 d . . . . .
Si2 Si 0.3444(2) 0.3788(2) 0.33025(19) 0.1047(11) Uani 1 1 d . . . . .

loop_
_atom_site_aniso_label
_atom_site_aniso_U_11
_atom_site_aniso_U_22
_atom_site_aniso_U_33
_atom_site_aniso_U_23
_atom_site_aniso_U_13
_atom_site_aniso_U_12
C1 0.068(7) 0.051(6) 0.063(7) 0.000(5) 0.025(6) -0.001(6)
C2 0.073(8) 0.068(6) 0.077(8) 0.010(6) 0.031(6) -0.002(6)
C3 0.070(8) 0.071(7) 0.058(7) -0.002(5) 0.014(6) 0.006(6)
C4 0.058(6) 0.077(7) 0.071(8) -0.007(6) 0.016(7) 0.014(6)
C5 0.067(8) 0.061(6) 0.053(7) 0.002(5) 0.014(6) -0.007(6)
C6 0.048(7) 0.056(6) 0.048(7) 0.003(5) 0.004(6) 0.004(5)
C7 0.090(7) 0.087(7) 0.094(8) 0.032(6) 0.016(6) 0.027(6)
C8 0.074(8) 0.060(6) 0.063(7) 0.004(5) 0.021(6) -0.002(6)
C9 0.060(7) 0.071(6) 0.098(8) 0.013(5) 0.029(6) 0.008(5)
C10 0.115(11) 0.200(13) 0.184(14) 0.087(12) 0.098(11) 0.062(10)
C11 0.249(19) 0.30(2) 0.133(13) 0.085(14) 0.119(14) 0.125(17)
C12 0.182(15) 0.29(2) 0.39(3) 0.116(19) 0.200(18) 0.059(15)
C13 0.113(9) 0.089(8) 0.217(14) 0.065(9) 0.077(9) 0.038(7)
C14 0.180(13) 0.084(8) 0.321(19) 0.050(10) 0.148(14) 0.004(8)
C15 0.184(14) 0.110(10) 0.271(17) 0.049(10) 0.104(13) 0.043(10)
C16 0.128(8) 0.154(9) 0.213(10) -0.026(8) 0.001(7) 0.025(7)
C17 0.182(15) 0.120(12) 0.34(2) -0.053(13) -0.112(15) 0.019(10)
C18 0.290(18) 0.304(18) 0.331(19) -0.094(15) 0.041(15) 0.072(15)
C19 0.067(7) 0.069(7) 0.076(9) -0.001(6) 0.006(6) 0.007(5)
C20 0.082(8) 0.094(8) 0.078(9) -0.005(6) 0.022(7) 0.003(6)
C21 0.096(11) 0.30(2) 0.165(14) 0.090(14) 0.033(10) -0.049(12)
C22 0.110(13) 0.45(3) 0.178(17) 0.122(19) -0.005(12) -0.030(15)
C23 0.151(13) 0.32(2) 0.263(19) 0.047(17) 0.115(14) -0.067(14)
C24 0.37(2) 0.177(14) 0.178(15) 0.046(12) 0.193(17) 0.100(15)
C25 0.44(3) 0.225(19) 0.24(2) 0.092(16) 0.23(2) 0.17(2)
C26 0.67(4) 0.24(2) 0.25(2) 0.068(17) 0.36(3) 0.13(2)
C27 0.159(13) 0.126(10) 0.155(13) 0.060(9) 0.085(11) 0.037(9)
C28 0.236(18) 0.131(12) 0.268(19) 0.043(13) 0.133(16) 0.046(11)
C29 0.127(12) 0.32(2) 0.162(14) 0.080(14) 0.022(11) 0.019(14)
C30 0.042(6) 0.067(7) 0.051(7) -0.002(6) 0.006(6) -0.006(6)
C31 0.068(8) 0.051(7) 0.079(8) -0.002(6) 0.022(7) -0.006(5)
C32 0.049(7) 0.074(8) 0.042(7) -0.006(7) 0.001(6) 0.005(7)
C33 0.063(8) 0.081(8) 0.066(9) -0.009(8) 0.022(7) -0.006(7)
C34 0.096(9) 0.116(9) 0.069(9) 0.012(8) -0.006(8) 0.008(9)
C35 0.112(12) 0.131(12) 0.101(12) -0.007(9) 0.000(10) -0.011(9)
C36 0.076(9) 0.173(14) 0.049(9) -0.007(10) 0.001(8) 0.036(9)
C37 0.099(9) 0.127(10) 0.069(10) 0.035(8) -0.001(8) 0.026(9)
C38 0.080(8) 0.094(9) 0.075(9) 0.010(7) 0.005(8) 0.001(6)
N1 0.082(6) 0.061(6) 0.076(7) 0.009(5) -0.007(5) -0.001(5)
O1 0.077(4) 0.060(4) 0.086(5) 0.013(4) 0.003(4) -0.001(4)
Si1 0.0630(18) 0.0805(18) 0.098(2) 0.0126(16) 0.0223(17) 0.0076(14)
Si2 0.112(3) 0.123(3) 0.099(3) 0.017(2) 0.062(2) 0.013(2)

loop_
_atom_type_symbol
_atom_type_description
_atom_type_scat_dispersion_real
_atom_type_scat_dispersion_imag
_atom_type_scat_source
C C 0.0033 0.0016 'International Tables Vol C Tables 4.2.6.8 and 6.1.1.4'
H H 0.0000 0.0000 'International Tables Vol C Tables 4.2.6.8 and 6.1.1.4'
N N 0.0061 0.0033 'International Tables Vol C Tables 4.2.6.8 and 6.1.1.4'
O O 0.0106 0.0060 'International Tables Vol C Tables 4.2.6.8 and 6.1.1.4'
Si Si 0.0817 0.0704 'International Tables Vol C Tables 4.2.6.8 and 6.1.1.4'

loop_
_geom_angle_atom_site_label_1
_geom_angle_atom_site_label_2
_geom_angle_atom_site_label_3
_geom_angle
_geom_angle_site_symmetry_1
_geom_angle_site_symmetry_3
_geom_angle_publ_flag
C2 C1 C6 121.4(8) . . ?
C2 C1 C8 120.0(9) . . ?
C6 C1 C8 118.6(8) . . ?
C3 C2 C1 121.6(8) . . ?
C3 C2 H2 119.2 . . ?
C1 C2 H2 119.2 . . ?
C4 C3 C2 116.7(8) . . ?
C4 C3 C7 121.6(10) . . ?
C2 C3 C7 121.7(10) . . ?
C5 C4 C3 122.7(8) . . ?
C5 C4 H4 118.6 . . ?
C3 C4 H4 118.6 . . ?
C4 C5 C6 120.5(9) . . ?
C4 C5 C19 119.4(10) . . ?
C6 C5 C19 120.0(9) . . ?
C1 C6 C5 117.1(8) . . ?
C1 C6 C30 121.4(9) . . ?
C5 C6 C30 121.5(9) . . ?
C3 C7 H7A 109.5 . . ?
C3 C7 H7B 109.5 . . ?
H7A C7 H7B 109.5 . . ?
C3 C7 H7C 109.5 . . ?
H7A C7 H7C 109.5 . . ?
H7B C7 H7C 109.5 . . ?
C9 C8 C1 176.4(10) . . ?
C8 C9 Si1 176.0(9) . . ?
C11 C10 C12 111.4(14) . . ?
C11 C10 Si1 115.4(10) . . ?
C12 C10 Si1 117.4(10) . . ?
C11 C10 H10 103.5 . . ?
C12 C10 H10 103.5 . . ?
Si1 C10 H10 103.5 . . ?
C10 C11 H11A 109.5 . . ?
C10 C11 H11B 109.5 . . ?
H11A C11 H11B 109.5 . . ?
C10 C11 H11C 109.5 . . ?
H11A C11 H11C 109.5 . . ?
H11B C11 H11C 109.5 . . ?
C10 C12 H12A 109.5 . . ?
C10 C12 H12B 109.5 . . ?
H12A C12 H12B 109.5 . . ?
C10 C12 H12C 109.5 . . ?
H12A C12 H12C 109.5 . . ?
H12B C12 H12C 109.5 . . ?
C14 C13 C15 112.6(9) . . ?
C14 C13 Si1 116.8(9) . . ?
C15 C13 Si1 114.5(8) . . ?
C14 C13 H13 103.6 . . ?
C15 C13 H13 103.6 . . ?
Si1 C13 H13 103.6 . . ?
C13 C14 H14A 109.5 . . ?
C13 C14 H14B 109.5 . . ?
H14A C14 H14B 109.5 . . ?
C13 C14 H14C 109.5 . . ?
H14A C14 H14C 109.5 . . ?
H14B C14 H14C 109.5 . . ?
C13 C15 H15A 109.5 . . ?
C13 C15 H15B 109.5 . . ?
H15A C15 H15B 109.5 . . ?
C13 C15 H15C 109.5 . . ?
H15A C15 H15C 109.5 . . ?
H15B C15 H15C 109.5 . . ?
C18 C16 C17 110.3(15) . . ?
C18 C16 Si1 114.2(14) . . ?
C17 C16 Si1 109.1(11) . . ?
C18 C16 H16 107.7 . . ?
C17 C16 H16 107.7 . . ?
Si1 C16 H16 107.7 . . ?
C16 C17 H17A 109.5 . . ?
C16 C17 H17B 109.5 . . ?
H17A C17 H17B 109.5 . . ?
C16 C17 H17C 109.5 . . ?
H17A C17 H17C 109.5 . . ?
H17B C17 H17C 109.5 . . ?
C16 C18 H18A 109.5 . . ?
C16 C18 H18B 109.5 . . ?
H18A C18 H18B 109.5 . . ?
C16 C18 H18C 109.5 . . ?
H18A C18 H18C 109.5 . . ?
H18B C18 H18C 109.5 . . ?
C20 C19 C5 179.0(11) . . ?
C19 C20 Si2 177.0(9) . . ?
C22 C21 C23 116.9(12) . . ?
C22 C21 Si2 122.1(12) . . ?
C23 C21 Si2 113.3(10) . . ?
C22 C21 H21 99.3 . . ?
C23 C21 H21 99.3 . . ?
Si2 C21 H21 99.3 . . ?
C21 C22 H22A 109.5 . . ?
C21 C22 H22B 109.5 . . ?
H22A C22 H22B 109.5 . . ?
C21 C22 H22C 109.5 . . ?
H22A C22 H22C 109.5 . . ?
H22B C22 H22C 109.5 . . ?
C21 C23 H23A 109.5 . . ?
C21 C23 H23B 109.5 . . ?
H23A C23 H23B 109.5 . . ?
C21 C23 H23C 109.5 . . ?
H23A C23 H23C 109.5 . . ?
H23B C23 H23C 109.5 . . ?
C25 C24 C26 114.2(14) . . ?
C25 C24 Si2 116.8(13) . . ?
C26 C24 Si2 110.8(12) . . ?
C25 C24 H24 104.5 . . ?
C26 C24 H24 104.5 . . ?
Si2 C24 H24 104.5 . . ?
C24 C25 H25A 109.5 . . ?
C24 C25 H25B 109.5 . . ?
H25A C25 H25B 109.5 . . ?
C24 C25 H25C 109.5 . . ?
H25A C25 H25C 109.5 . . ?
H25B C25 H25C 109.5 . . ?
C24 C26 H26A 109.5 . . ?
C24 C26 H26B 109.5 . . ?
H26A C26 H26B 109.5 . . ?
C24 C26 H26C 109.5 . . ?
H26A C26 H26C 109.5 . . ?
H26B C26 H26C 109.5 . . ?
C29 C27 C28 110.6(12) . . ?
C29 C27 Si2 113.3(10) . . ?
C28 C27 Si2 110.2(10) . . ?
C29 C27 H27 107.5 . . ?
C28 C27 H27 107.5 . . ?
Si2 C27 H27 107.5 . . ?
C27 C28 H28A 109.5 . . ?
C27 C28 H28B 109.5 . . ?
H28A C28 H28B 109.5 . . ?
C27 C28 H28C 109.5 . . ?
H28A C28 H28C 109.5 . . ?
H28B C28 H28C 109.5 . . ?
C27 C29 H29A 109.5 . . ?
C27 C29 H29B 109.5 . . ?
H29A C29 H29B 109.5 . . ?
C27 C29 H29C 109.5 . . ?
H29A C29 H29C 109.5 . . ?
H29B C29 H29C 109.5 . . ?
N1 C30 C31 111.2(8) . . ?
N1 C30 C6 122.2(9) . . ?
C31 C30 C6 126.6(9) . . ?
C32 C31 C30 106.1(8) . . ?
C32 C31 H31 127.0 . . ?
C30 C31 H31 127.0 . . ?
C31 C32 O1 109.3(8) . . ?
C31 C32 C33 135.3(11) . . ?
O1 C32 C33 115.4(10) . . ?
C34 C33 C38 117.2(10) . . ?
C34 C33 C32 118.9(11) . . ?
C38 C33 C32 123.9(11) . . ?
C33 C34 C35 121.2(11) . . ?
C33 C34 H34 119.4 . . ?
C35 C34 H34 119.4 . . ?
C36 C35 C34 120.4(11) . . ?
C36 C35 H35 119.8 . . ?
C34 C35 H35 119.8 . . ?
C37 C36 C35 118.2(11) . . ?
C37 C36 H36 120.9 . . ?
C35 C36 H36 120.9 . . ?
C36 C37 C38 122.1(11) . . ?
C36 C37 H37 118.9 . . ?
C38 C37 H37 118.9 . . ?
C37 C38 C33 120.8(10) . . ?
C37 C38 H38 119.6 . . ?
C33 C38 H38 119.6 . . ?
C30 N1 O1 105.8(7) . . ?
C32 O1 N1 107.6(6) . . ?
C9 Si1 C10 105.9(5) . . ?
C9 Si1 C13 106.6(4) . . ?
C10 Si1 C13 111.5(7) . . ?
C9 Si1 C16 102.6(5) . . ?
C10 Si1 C16 119.8(7) . . ?
C13 Si1 C16 109.3(6) . . ?
C20 Si2 C21 105.8(5) . . ?
C20 Si2 C27 107.2(5) . . ?
C21 Si2 C27 111.2(8) . . ?
C20 Si2 C24 105.9(6) . . ?
C21 Si2 C24 117.3(8) . . ?
C27 Si2 C24 108.8(7) . . ?

loop_
_geom_bond_atom_site_label_1
_geom_bond_atom_site_label_2
_geom_bond_distance
_geom_bond_site_symmetry_2
_geom_bond_publ_flag
C1 C2 1.389(10) . ?
C1 C6 1.395(10) . ?
C1 C8 1.482(12) . ?
C2 C3 1.388(11) . ?
C2 H2 0.9300 . ?
C3 C4 1.386(11) . ?
C3 C7 1.503(10) . ?
C4 C5 1.381(11) . ?
C4 H4 0.9300 . ?
C5 C6 1.401(10) . ?
C5 C19 1.450(13) . ?
C6 C30 1.463(11) . ?
C7 H7A 0.9600 . ?
C7 H7B 0.9600 . ?
C7 H7C 0.9600 . ?
C8 C9 1.183(11) . ?
C9 Si1 1.811(10) . ?
C10 C11 1.456(16) . ?
C10 C12 1.504(15) . ?
C10 Si1 1.848(12) . ?
C10 H10 0.9800 . ?
C11 H11A 0.9600 . ?
C11 H11B 0.9600 . ?
C11 H11C 0.9600 . ?
C12 H12A 0.9600 . ?
C12 H12B 0.9600 . ?
C12 H12C 0.9600 . ?
C13 C14 1.452(13) . ?
C13 C15 1.527(13) . ?
C13 Si1 1.878(10) . ?
C13 H13 0.9800 . ?
C14 H14A 0.9600 . ?
C14 H14B 0.9600 . ?
C14 H14C 0.9600 . ?
C15 H15A 0.9600 . ?
C15 H15B 0.9600 . ?
C15 H15C 0.9600 . ?
C16 C18 1.373(19) . ?
C16 C17 1.459(16) . ?
C16 Si1 1.954(14) . ?
C16 H16 0.9800 . ?
C17 H17A 0.9600 . ?
C17 H17B 0.9600 . ?
C17 H17C 0.9600 . ?
C18 H18A 0.9600 . ?
C18 H18B 0.9600 . ?
C18 H18C 0.9600 . ?
C19 C20 1.221(13) . ?
C20 Si2 1.828(12) . ?
C21 C22 1.384(16) . ?
C21 C23 1.556(15) . ?
C21 Si2 1.851(14) . ?
C21 H21 0.9800 . ?
C22 H22A 0.9600 . ?
C22 H22B 0.9600 . ?
C22 H22C 0.9600 . ?
C23 H23A 0.9600 . ?
C23 H23B 0.9600 . ?
C23 H23C 0.9600 . ?
C24 C25 1.407(16) . ?
C24 C26 1.559(18) . ?
C24 Si2 1.881(14) . ?
C24 H24 0.9800 . ?
C25 H25A 0.9600 . ?
C25 H25B 0.9600 . ?
C25 H25C 0.9600 . ?
C26 H26A 0.9600 . ?
C26 H26B 0.9600 . ?
C26 H26C 0.9600 . ?
C27 C29 1.524(16) . ?
C27 C28 1.559(16) . ?
C27 Si2 1.863(11) . ?
C27 H27 0.9800 . ?
C28 H28A 0.9600 . ?
C28 H28B 0.9600 . ?
C28 H28C 0.9600 . ?
C29 H29A 0.9600 . ?
C29 H29B 0.9600 . ?
C29 H29C 0.9600 . ?
C30 N1 1.292(9) . ?
C30 C31 1.394(10) . ?
C31 C32 1.319(10) . ?
C31 H31 0.9300 . ?
C32 O1 1.354(9) . ?
C32 C33 1.464(12) . ?
C33 C34 1.359(12) . ?
C33 C38 1.396(12) . ?
C34 C35 1.384(13) . ?
C34 H34 0.9300 . ?
C35 C36 1.379(14) . ?
C35 H35 0.9300 . ?
C36 C37 1.338(13) . ?
C36 H36 0.9300 . ?
C37 C38 1.359(12) . ?
C37 H37 0.9300 . ?
C38 H38 0.9300 . ?
N1 O1 1.406(8) . ?
